data_7052190
loop_
_publ_author_name
'Ghazzali, Mohamed'
'Langer, Vratislav'
'Lopes, Cesar'
'Eriksson, Anders'
'\"Ohrstr\"om, Lars'

_publ_section_title
;
 Syntheses, crystal structures, optical limiting properties, and DFT
 calculations of three thiophene-2-aldazine Schiff base derivatives
;
_journal_issue 10
_journal_name_full 'New Journal of Chemistry'
_journal_page_first 1777
_journal_paper_doi 10.1039/b704009a
_journal_volume 31
_journal_year 2007
_chemical_formula_moiety 'C10 H6 Br2 N2 S2'
_chemical_formula_sum 'C10 H6 Br2 N2 S2'
_chemical_formula_weight 378.11
_chemical_name_systematic
;
?
;
_space_group_IT_number 14
_symmetry_cell_setting monoclinic
_symmetry_space_group_name_Hall '-P 2ybc'
_symmetry_space_group_name_H-M 'P 1 21/c 1'
_atom_sites_solution_hydrogens geom
_atom_sites_solution_primary direct
_atom_sites_solution_secondary difmap
_audit_creation_method SHELXL-97
_cell_angle_alpha 90.00
_cell_angle_beta 96.797(1)
_cell_angle_gamma 90.00
_cell_formula_units_Z 4
_cell_length_a 10.6766(6)
_cell_length_b 11.5253(6)
_cell_length_c 10.2713(6)
_cell_measurement_reflns_used 3510
_cell_measurement_temperature 173(2)
_cell_measurement_theta_max 25.37
_cell_measurement_theta_min 2.61
_cell_volume 1255.01(12)
_computing_structure_refinement 'SHELXL-97 (Sheldrick, 1997)'
_computing_structure_solution 'SHELXS-97 (Sheldrick, 1990)'
_diffrn_ambient_temperature 173(2)
_diffrn_measured_fraction_theta_full 0.995
_diffrn_measured_fraction_theta_max 0.995
_diffrn_measurement_device_type 'Siemens SMART'
_diffrn_measurement_method omega-scan
_diffrn_radiation_monochromator graphite
_diffrn_radiation_source 'fine-focus sealed tube'
_diffrn_radiation_type MoK\a
_diffrn_radiation_wavelength 0.71073
_diffrn_reflns_av_R_equivalents 0.0942
_diffrn_reflns_av_sigmaI/netI 0.0720
_diffrn_reflns_limit_h_max 12
_diffrn_reflns_limit_h_min -12
_diffrn_reflns_limit_k_max 13
_diffrn_reflns_limit_k_min -13
_diffrn_reflns_limit_l_max 12
_diffrn_reflns_limit_l_min -12
_diffrn_reflns_number 10951
_diffrn_reflns_theta_full 25.37
_diffrn_reflns_theta_max 25.37
_diffrn_reflns_theta_min 2.61
_diffrn_standards_decay_% 0
_diffrn_standards_interval_count 0
_diffrn_standards_interval_time 0
_diffrn_standards_number 0
_exptl_absorpt_coefficient_mu 6.764
_exptl_absorpt_correction_T_max 0.4974
_exptl_absorpt_correction_T_min 0.0503
_exptl_absorpt_correction_type multi-scan
_exptl_absorpt_process_details SADABS
_exptl_crystal_colour yellow
_exptl_crystal_density_diffrn 2.001
_exptl_crystal_density_method 'not measured'
_exptl_crystal_description needle
_exptl_crystal_F_000 728
_exptl_crystal_size_max 1.10
_exptl_crystal_size_mid 0.18
_exptl_crystal_size_min 0.12
_refine_diff_density_max 0.714
_refine_diff_density_min -0.806
_refine_diff_density_rms 0.142
_refine_ls_extinction_method none
_refine_ls_goodness_of_fit_ref 1.037
_refine_ls_hydrogen_treatment constr
_refine_ls_matrix_type full
_refine_ls_number_parameters 151
_refine_ls_number_reflns 2298
_refine_ls_number_restraints 0
_refine_ls_restrained_S_all 1.037
_refine_ls_R_factor_all 0.0854
_refine_ls_R_factor_gt 0.0490
_refine_ls_shift/su_max 0.001
_refine_ls_shift/su_mean 0.000
_refine_ls_structure_factor_coef Fsqd
_refine_ls_weighting_details 'calc w=1/[\s^2^(Fo^2^)+(0.0589P)^2^+1.0109P] where P=(Fo^2^+2Fc^2^)/3'
_refine_ls_weighting_scheme calc
_refine_ls_wR_factor_gt 0.1112
_refine_ls_wR_factor_ref 0.1259
_reflns_number_gt 1584
_reflns_number_total 2298
_reflns_threshold_expression >2sigma(I)
_cod_data_source_file b704009a.txt
_cod_data_source_block g
_cod_original_sg_symbol_H-M 'P 21/c'
_cod_database_code 7052190

loop_
_symmetry_equiv_pos_as_xyz
'x, y, z'
'-x, y+1/2, -z+1/2'
'-x, -y, -z'
'x, -y-1/2, z-1/2'

loop_
_atom_site_label
_atom_site_type_symbol
_atom_site_fract_x
_atom_site_fract_y
_atom_site_fract_z
_atom_site_U_iso_or_equiv
_atom_site_adp_type
_atom_site_occupancy
_atom_site_symmetry_multiplicity
_atom_site_calc_flag
_atom_site_refinement_flags
_atom_site_disorder_assembly
_atom_site_disorder_group
BrA Br 0.20096(8) 1.03399(7) -0.11449(7) 0.0412(3) Uani 1 1 d . . .
S1A S 0.40495(17) 0.84352(16) -0.06154(16) 0.0301(4) Uani 1 1 d . . .
N1A N 0.6030(5) 0.6608(5) 0.0220(6) 0.0338(15) Uani 1 1 d . . .
C1A C 0.5723(7) 0.7261(6) 0.1159(7) 0.0312(17) Uani 1 1 d . . .
H1A H 0.6146 0.7155 0.2018 0.030(19) Uiso 1 1 calc R . .
C2A C 0.4779(6) 0.8125(6) 0.0949(6) 0.0269(16) Uani 1 1 d . . .
C3A C 0.4322(6) 0.8819(6) 0.1858(7) 0.0281(16) Uani 1 1 d . . .
H3A H 0.4613 0.8788 0.2768 0.04(2) Uiso 1 1 calc R . .
C4A C 0.3369(7) 0.9593(6) 0.1312(7) 0.0285(16) Uani 1 1 d . . .
H4A H 0.2935 1.0120 0.1811 0.022(17) Uiso 1 1 calc R . .
C5A C 0.3154(7) 0.9490(6) 0.0003(7) 0.0299(17) Uani 1 1 d . . .
BrB Br 1.09991(7) 0.20590(6) 0.20405(7) 0.0369(3) Uani 1 1 d . . .
S1B S 0.91003(18) 0.40830(15) 0.14316(17) 0.0327(5) Uani 1 1 d . . .
N1B N 0.6998(5) 0.5820(5) 0.0663(6) 0.0307(14) Uani 1 1 d . . .
C1B C 0.7167(7) 0.5065(6) -0.0246(7) 0.0319(17) Uani 1 1 d . . .
H1B H 0.6671 0.5114 -0.1075 0.06(3) Uiso 1 1 calc R . .
C2B C 0.8101(7) 0.4154(6) -0.0007(6) 0.0270(16) Uani 1 1 d . . .
C3B C 0.8277(7) 0.3245(6) -0.0806(7) 0.0354(18) Uani 1 1 d . . .
H3B H 0.7818 0.3147 -0.1649 0.028(18) Uiso 1 1 calc R . .
C4B C 0.9208(7) 0.2463(6) -0.0263(6) 0.0306(17) Uani 1 1 d . . .
H4B H 0.9435 0.1774 -0.0685 0.029(18) Uiso 1 1 calc R . .
C5B C 0.9737(6) 0.2810(6) 0.0930(7) 0.0285(16) Uani 1 1 d . . .

loop_
_atom_site_aniso_label
_atom_site_aniso_U_11
_atom_site_aniso_U_22
_atom_site_aniso_U_33
_atom_site_aniso_U_23
_atom_site_aniso_U_13
_atom_site_aniso_U_12
BrA 0.0392(5) 0.0416(5) 0.0411(5) 0.0061(3) -0.0020(4) 0.0187(4)
S1A 0.0314(11) 0.0311(10) 0.0273(9) 0.0017(8) 0.0017(8) 0.0087(8)
N1A 0.026(4) 0.032(3) 0.043(4) 0.009(3) 0.001(3) 0.012(3)
C1A 0.026(4) 0.032(4) 0.033(4) 0.002(3) -0.009(3) 0.003(3)
C2A 0.028(4) 0.022(4) 0.030(4) 0.001(3) 0.001(3) 0.003(3)
C3A 0.023(4) 0.028(4) 0.033(4) 0.002(3) 0.000(3) -0.001(3)
C4A 0.023(4) 0.024(4) 0.038(4) 0.000(3) 0.003(3) 0.004(3)
C5A 0.029(4) 0.024(4) 0.036(4) 0.006(3) 0.000(3) 0.006(3)
BrB 0.0307(5) 0.0327(4) 0.0448(5) -0.0064(3) -0.0066(3) 0.0122(3)
S1B 0.0346(11) 0.0267(10) 0.0346(10) -0.0067(8) -0.0054(8) 0.0113(9)
N1B 0.023(3) 0.032(3) 0.036(3) 0.004(3) -0.002(3) 0.000(3)
C1B 0.026(4) 0.038(4) 0.032(4) 0.003(3) 0.002(3) 0.001(3)
C2B 0.025(4) 0.027(4) 0.028(4) 0.002(3) 0.002(3) 0.005(3)
C3B 0.032(5) 0.043(5) 0.029(4) -0.001(3) -0.004(3) 0.003(4)
C4B 0.036(4) 0.030(4) 0.026(4) -0.008(3) 0.005(3) 0.002(3)
C5B 0.020(4) 0.029(4) 0.036(4) 0.002(3) 0.003(3) 0.010(3)

loop_
_atom_type_symbol
_atom_type_description
_atom_type_scat_dispersion_real
_atom_type_scat_dispersion_imag
_atom_type_scat_source
C C 0.0033 0.0016 'International Tables Vol C Tables 4.2.6.8 and 6.1.1.4'
H H 0.0000 0.0000 'International Tables Vol C Tables 4.2.6.8 and 6.1.1.4'
N N 0.0061 0.0033 'International Tables Vol C Tables 4.2.6.8 and 6.1.1.4'
S S 0.1246 0.1234 'International Tables Vol C Tables 4.2.6.8 and 6.1.1.4'
Br Br -0.2901 2.4595 'International Tables Vol C Tables 4.2.6.8 and 6.1.1.4'

loop_
_geom_angle_atom_site_label_1
_geom_angle_atom_site_label_2
_geom_angle_atom_site_label_3
_geom_angle
_geom_angle_site_symmetry_1
_geom_angle_site_symmetry_3
_geom_angle_publ_flag
C5A S1A C2A 90.7(3) . . ?
C1A N1A N1B 112.0(6) . . ?
N1A C1A C2A 122.2(6) . . ?
N1A C1A H1A 118.9 . . ?
C2A C1A H1A 118.9 . . ?
C3A C2A C1A 127.9(6) . . ?
C3A C2A S1A 110.8(5) . . ?
C1A C2A S1A 121.3(5) . . ?
C2A C3A C4A 113.3(6) . . ?
C2A C3A H3A 123.3 . . ?
C4A C3A H3A 123.3 . . ?
C5A C4A C3A 111.8(6) . . ?
C5A C4A H4A 124.1 . . ?
C3A C4A H4A 124.1 . . ?
C4A C5A S1A 113.4(5) . . ?
C4A C5A BrA 127.3(5) . . ?
S1A C5A BrA 119.3(4) . . ?
C2B S1B C5B 90.6(3) . . ?
C1B N1B N1A 110.9(6) . . ?
N1B C1B C2B 120.9(7) . . ?
N1B C1B H1B 119.6 . . ?
C2B C1B H1B 119.6 . . ?
C3B C2B C1B 126.8(7) . . ?
C3B C2B S1B 111.5(5) . . ?
C1B C2B S1B 121.6(5) . . ?
C2B C3B C4B 113.3(6) . . ?
C2B C3B H3B 123.3 . . ?
C4B C3B H3B 123.3 . . ?
C5B C4B C3B 111.8(6) . . ?
C5B C4B H4B 124.1 . . ?
C3B C4B H4B 124.1 . . ?
C4B C5B S1B 112.8(5) . . ?
C4B C5B BrB 127.6(5) . . ?
S1B C5B BrB 119.6(4) . . ?

loop_
_geom_bond_atom_site_label_1
_geom_bond_atom_site_label_2
_geom_bond_distance
_geom_bond_site_symmetry_2
_geom_bond_publ_flag
BrA C5A 1.871(7) . ?
S1A C5A 1.714(7) . ?
S1A C2A 1.738(7) . ?
N1A C1A 1.295(9) . ?
N1A N1B 1.410(8) . ?
C1A C2A 1.416(9) . ?
C1A H1A 0.9500 . ?
C2A C3A 1.363(9) . ?
C3A C4A 1.418(9) . ?
C3A H3A 0.9500 . ?
C4A C5A 1.342(9) . ?
C4A H4A 0.9500 . ?
BrB C5B 1.871(7) . ?
S1B C2B 1.719(7) . ?
S1B C5B 1.721(7) . ?
N1B C1B 1.304(9) . ?
C1B C2B 1.449(10) . ?
C1B H1B 0.9500 . ?
C2B C3B 1.358(9) . ?
C3B C4B 1.407(10) . ?
C3B H3B 0.9500 . ?
C4B C5B 1.348(9) . ?
C4B H4B 0.9500 . ?

loop_
_geom_torsion_atom_site_label_1
_geom_torsion_atom_site_label_2
_geom_torsion_atom_site_label_3
_geom_torsion_atom_site_label_4
_geom_torsion
_geom_torsion_site_symmetry_1
_geom_torsion_site_symmetry_2
_geom_torsion_site_symmetry_3
_geom_torsion_site_symmetry_4
_geom_torsion_publ_flag
N1B N1A C1A C2A 179.5(6) . . . . ?
N1A C1A C2A C3A 176.1(7) . . . . ?
N1A C1A C2A S1A -4.7(10) . . . . ?
C5A S1A C2A C3A 0.0(5) . . . . ?
C5A S1A C2A C1A -179.3(6) . . . . ?
C1A C2A C3A C4A -179.7(7) . . . . ?
S1A C2A C3A C4A 1.0(8) . . . . ?
C2A C3A C4A C5A -1.8(9) . . . . ?
C3A C4A C5A S1A 1.9(8) . . . . ?
C3A C4A C5A BrA -178.9(5) . . . . ?
C2A S1A C5A C4A -1.1(6) . . . . ?
C2A S1A C5A BrA 179.6(4) . . . . ?
C1A N1A N1B C1B 170.8(6) . . . . ?
N1A N1B C1B C2B -178.9(6) . . . . ?
N1B C1B C2B C3B 172.3(7) . . . . ?
N1B C1B C2B S1B -4.7(10) . . . . ?
C5B S1B C2B C3B -0.4(6) . . . . ?
C5B S1B C2B C1B 176.9(6) . . . . ?
C1B C2B C3B C4B -176.1(7) . . . . ?
S1B C2B C3B C4B 1.1(8) . . . . ?
C2B C3B C4B C5B -1.3(9) . . . . ?
C3B C4B C5B S1B 1.0(8) . . . . ?
C3B C4B C5B BrB 179.4(5) . . . . ?
C2B S1B C5B C4B -0.3(6) . . . . ?
C2B S1B C5B BrB -178.9(4) . . . . ?

loop_
_cod_related_entry_id
_cod_related_entry_database
_cod_related_entry_code
1 ChemSpider 5265590
